data_4038430
loop_
_publ_author_name
'Sicignano, Marina'
'Schettini, Rosaria'
'Pierri, Giovanni'
'Marino, Maria Leda'
'Izzo, Irene'
'De Riccardis, Francesco'
'Bernardi, Luca'
'Sala, Giorgio Della'

_publ_section_title
;
 An Entry to Enantioenriched 3,3-Disubstituted Phthalides through
 Asymmetric Phase-Transfer-Catalyzed \g-Alkylation.
;
_journal_name_full 'The Journal of organic chemistry'
_journal_paper_doi 10.1021/acs.joc.0c00880
_journal_year 2020
_chemical_absolute_configuration ad
_chemical_formula_moiety 'C20 H20 O4'
_chemical_formula_sum 'C20 H20 O4'
_chemical_formula_weight 324.36
_space_group_crystal_system orthorhombic
_space_group_IT_number 19
_space_group_name_Hall 'P 2ac 2ab'
_space_group_name_H-M_alt 'P 21 21 21'
_atom_sites_solution_hydrogens geom
_atom_sites_solution_primary direct
_audit_creation_date 2020-01-13
_audit_creation_method
;
Olex2 1.2
(compiled 2018.05.29 svn.r3508 for OlexSys, GUI svn.r5506)
;
_cell_angle_alpha 90
_cell_angle_beta 90
_cell_angle_gamma 90
_cell_formula_units_Z 4
_cell_length_a 6.0173(2)
_cell_length_b 16.8850(5)
_cell_length_c 17.2658(5)
_cell_measurement_reflns_used 9915
_cell_measurement_temperature 296(2)
_cell_measurement_theta_max 71.00
_cell_measurement_theta_min 5.24
_cell_volume 1754.24(9)
_computing_cell_refinement 'Bruker SAINT'
_computing_data_collection 'Bruker APEX2'
_computing_data_reduction 'Bruker SAINT'
_computing_molecular_graphics 'Olex2 (Dolomanov et al., 2009)'
_computing_publication_material 'Olex2 (Dolomanov et al., 2009)'
_computing_structure_refinement 'ShelXL (Sheldrick, 2015)'
_computing_structure_solution 'ShelXS (Sheldrick, 2008)'
_diffrn_ambient_temperature 296.15
_diffrn_measured_fraction_theta_full 0.971
_diffrn_measured_fraction_theta_max 0.966
_diffrn_measurement_device_type 'Bruker APEX-II CCD'
_diffrn_measurement_method '\f and \w scans'
_diffrn_radiation_type CuK\a
_diffrn_radiation_wavelength 1.54178
_diffrn_reflns_av_R_equivalents 0.0361
_diffrn_reflns_av_unetI/netI 0.0305
_diffrn_reflns_Laue_measured_fraction_full 0.971
_diffrn_reflns_Laue_measured_fraction_max 0.966
_diffrn_reflns_limit_h_max 7
_diffrn_reflns_limit_h_min -6
_diffrn_reflns_limit_k_max 20
_diffrn_reflns_limit_k_min -19
_diffrn_reflns_limit_l_max 21
_diffrn_reflns_limit_l_min -21
_diffrn_reflns_number 17420
_diffrn_reflns_point_group_measured_fraction_full 0.972
_diffrn_reflns_point_group_measured_fraction_max 0.960
_diffrn_reflns_theta_full 67.679
_diffrn_reflns_theta_max 71.270
_diffrn_reflns_theta_min 5.239
_diffrn_standards_number 0
_exptl_absorpt_coefficient_mu 0.690
_exptl_absorpt_correction_T_max 0.7534
_exptl_absorpt_correction_T_min 0.5726
_exptl_absorpt_correction_type multi-scan
_exptl_absorpt_process_details
;
SADABS-2014/5 (Bruker,2014/5) was used for absorption correction.
wR2(int) was 0.1628 before and 0.0581 after correction.
The Ratio of minimum to maximum transmission is 0.7600.
The \l/2 correction factor is Not present.
;
_exptl_crystal_colour colourless
_exptl_crystal_density_diffrn 1.228
_exptl_crystal_description prism
_exptl_crystal_F_000 688
_exptl_crystal_size_max 0.56
_exptl_crystal_size_mid 0.38
_exptl_crystal_size_min 0.27
_refine_diff_density_max 0.118
_refine_diff_density_min -0.126
_refine_diff_density_rms 0.023
_refine_ls_abs_structure_details
;
 Flack x determined using 1271 quotients [(I+)-(I-)]/[(I+)+(I-)]
 (Parsons, Flack and Wagner, Acta Cryst. B69 (2013) 249-259).
;
_refine_ls_abs_structure_Flack 0.07(5)
_refine_ls_extinction_method none
_refine_ls_goodness_of_fit_ref 1.058
_refine_ls_hydrogen_treatment constr
_refine_ls_matrix_type full
_refine_ls_number_parameters 220
_refine_ls_number_reflns 3280
_refine_ls_number_restraints 0
_refine_ls_restrained_S_all 1.058
_refine_ls_R_factor_all 0.0355
_refine_ls_R_factor_gt 0.0343
_refine_ls_shift/su_max 0.000
_refine_ls_shift/su_mean 0.000
_refine_ls_structure_factor_coef Fsqd
_refine_ls_weighting_details 'w=1/[\s^2^(Fo^2^)+(0.0485P)^2^+0.1386P] where P=(Fo^2^+2Fc^2^)/3'
_refine_ls_weighting_scheme calc
_refine_ls_wR_factor_gt 0.0888
_refine_ls_wR_factor_ref 0.0898
_reflns_Friedel_coverage 0.707
_reflns_Friedel_fraction_full 0.973
_reflns_Friedel_fraction_max 0.952
_reflns_number_gt 3157
_reflns_number_total 3280
_reflns_threshold_expression 'I > 2\s(I)'
_cod_data_source_file jo0c00880_si_002.cif
_cod_data_source_block mlm80_4
_cod_database_code 4038430
_shelx_shelxl_version_number 2018/3
_shelx_space_group_comment
;
The symmetry employed for this shelxl refinement is uniquely defined
by the following loop, which should always be used as a source of
symmetry information in preference to the above space-group names.
They are only intended as comments.
;
_olex2_refinement_description
;
1. Fixed Uiso
 At 1.2 times of:
  All C(H) groups, All C(H,H) groups
 At 1.5 times of:
  All C(H,H,H) groups
2.a Secondary CH2 refined with riding coordinates:
 C14(H14A,H14B)
2.b Aromatic/amide H refined with riding coordinates:
 C2(H2), C5(H5), C16(H16), C4(H4), C17(H17), C3(H3), C20(H20), C18(H18),
 C19(H19)
2.c Idealised Me refined as rotating group:
 C11(H11A,H11B,H11C), C12(H12A,H12B,H12C), C13(H13A,H13B,H13C)
;
_olex2_submission_special_instructions 'No special instructions were received'

loop_
_space_group_symop_operation_xyz
'x, y, z'
'-x+1/2, -y, z+1/2'
'x+1/2, -y+1/2, -z'
'-x, y+1/2, -z+1/2'

loop_
_atom_site_label
_atom_site_type_symbol
_atom_site_fract_x
_atom_site_fract_y
_atom_site_fract_z
_atom_site_U_iso_or_equiv
_atom_site_adp_type
_atom_site_occupancy
_atom_site_site_symmetry_order
_atom_site_calc_flag
_atom_site_refinement_flags_posn
_atom_site_refinement_flags_adp
_atom_site_refinement_flags_occupancy
_atom_site_disorder_assembly
_atom_site_disorder_group
O4 O 0.2581(2) 0.74029(7) 0.25776(7) 0.0496(3) Uani 1 1 d . . . . .
O1 O -0.0380(2) 0.56997(8) 0.31697(7) 0.0521(3) Uani 1 1 d . . . . .
C9 C 0.0811(3) 0.70027(10) 0.28005(10) 0.0453(4) Uani 1 1 d . . . . .
O2 O -0.2617(3) 0.51508(9) 0.40507(9) 0.0693(4) Uani 1 1 d . . . . .
C6 C 0.2123(3) 0.63338(9) 0.39860(10) 0.0460(4) Uani 1 1 d . . . . .
O3 O -0.1082(2) 0.72107(9) 0.27814(10) 0.0703(4) Uani 1 1 d . . . . .
C1 C 0.0516(3) 0.59744(10) 0.44289(10) 0.0496(4) Uani 1 1 d . . . . .
C7 C 0.1562(3) 0.62039(10) 0.31412(9) 0.0454(4) Uani 1 1 d . . . . .
C2 C 0.0541(4) 0.60142(13) 0.52312(12) 0.0657(6) Uani 1 1 d . . . . .
H2 H -0.054524 0.576744 0.552879 0.079 Uiso 1 1 calc R . . . .
C14 C 0.3406(3) 0.58038(12) 0.26751(11) 0.0541(4) Uani 1 1 d . . . . .
H14A H 0.481003 0.605138 0.280831 0.065 Uiso 1 1 calc R . . . .
H14B H 0.349317 0.525277 0.283091 0.065 Uiso 1 1 calc R . . . .
C15 C 0.3124(3) 0.58372(11) 0.18023(11) 0.0528(4) Uani 1 1 d . . . . .
C8 C -0.1043(3) 0.55622(10) 0.39140(10) 0.0506(4) Uani 1 1 d . . . . .
C10 C 0.2415(3) 0.81824(10) 0.21772(10) 0.0503(4) Uani 1 1 d . . . . .
C5 C 0.3850(4) 0.67468(12) 0.43222(12) 0.0582(5) Uani 1 1 d . . . . .
H5 H 0.494940 0.698459 0.402322 0.070 Uiso 1 1 calc R . . . .
C16 C 0.1200(4) 0.56039(13) 0.14372(12) 0.0618(5) Uani 1 1 d . . . . .
H16 H 0.002914 0.540369 0.172908 0.074 Uiso 1 1 calc R . . . .
C4 C 0.3881(5) 0.67928(14) 0.51238(13) 0.0713(6) Uani 1 1 d . . . . .
H4 H 0.501986 0.706867 0.536827 0.086 Uiso 1 1 calc R . . . .
C17 C 0.0984(5) 0.56633(17) 0.06392(14) 0.0755(6) Uani 1 1 d . . . . .
H17 H -0.032663 0.550526 0.039916 0.091 Uiso 1 1 calc R . . . .
C3 C 0.2247(5) 0.64354(14) 0.55670(12) 0.0752(7) Uani 1 1 d . . . . .
H3 H 0.230216 0.648093 0.610346 0.090 Uiso 1 1 calc R . . . .
C11 C 0.1080(5) 0.80740(16) 0.14413(13) 0.0747(6) Uani 1 1 d . . . . .
H11A H 0.172546 0.765757 0.113676 0.112 Uiso 1 1 calc GR . . . .
H11B H 0.109142 0.855800 0.114959 0.112 Uiso 1 1 calc GR . . . .
H11C H -0.042355 0.793759 0.157091 0.112 Uiso 1 1 calc GR . . . .
C12 C 0.4788(4) 0.83650(16) 0.19866(19) 0.0826(7) Uani 1 1 d . . . . .
H12A H 0.561396 0.843604 0.245723 0.124 Uiso 1 1 calc GR . . . .
H12B H 0.485690 0.884152 0.168422 0.124 Uiso 1 1 calc GR . . . .
H12C H 0.541442 0.793467 0.169620 0.124 Uiso 1 1 calc GR . . . .
C20 C 0.4845(4) 0.61201(16) 0.13539(12) 0.0723(6) Uani 1 1 d . . . . .
H20 H 0.616861 0.627059 0.158982 0.087 Uiso 1 1 calc R . . . .
C18 C 0.2704(6) 0.59550(17) 0.02060(13) 0.0828(7) Uani 1 1 d . . . . .
H18 H 0.256116 0.599780 -0.032864 0.099 Uiso 1 1 calc R . . . .
C19 C 0.4634(5) 0.6184(2) 0.05598(15) 0.0886(8) Uani 1 1 d . . . . .
H19 H 0.580369 0.638170 0.026582 0.106 Uiso 1 1 calc R . . . .
C13 C 0.1411(6) 0.87831(14) 0.27116(15) 0.0831(8) Uani 1 1 d . . . . .
H13A H -0.013175 0.866266 0.278993 0.125 Uiso 1 1 calc GR . . . .
H13B H 0.154892 0.930102 0.248728 0.125 Uiso 1 1 calc GR . . . .
H13C H 0.217289 0.877053 0.320000 0.125 Uiso 1 1 calc GR . . . .

loop_
_atom_site_aniso_label
_atom_site_aniso_U_11
_atom_site_aniso_U_22
_atom_site_aniso_U_33
_atom_site_aniso_U_23
_atom_site_aniso_U_13
_atom_site_aniso_U_12
O4 0.0433(6) 0.0449(6) 0.0607(7) 0.0120(5) -0.0037(6) 0.0050(5)
O1 0.0627(8) 0.0490(6) 0.0446(6) -0.0009(5) -0.0041(5) -0.0086(6)
C9 0.0459(9) 0.0469(9) 0.0431(8) 0.0038(7) -0.0004(7) 0.0049(7)
O2 0.0739(9) 0.0636(8) 0.0704(9) 0.0041(7) 0.0065(8) -0.0160(8)
C6 0.0569(10) 0.0369(7) 0.0441(8) 0.0007(6) -0.0070(7) 0.0071(7)
O3 0.0470(7) 0.0686(9) 0.0952(11) 0.0259(8) 0.0081(7) 0.0124(7)
C1 0.0622(11) 0.0408(8) 0.0457(8) 0.0024(7) -0.0031(8) 0.0073(8)
C7 0.0518(9) 0.0414(8) 0.0431(8) 0.0008(7) -0.0030(7) 0.0006(7)
C2 0.0882(16) 0.0636(12) 0.0453(9) 0.0049(8) 0.0003(10) 0.0059(11)
C14 0.0605(11) 0.0504(9) 0.0513(10) 0.0003(8) -0.0018(8) 0.0152(8)
C15 0.0603(11) 0.0481(9) 0.0502(9) -0.0033(7) 0.0040(8) 0.0124(8)
C8 0.0607(11) 0.0416(8) 0.0494(9) 0.0040(7) 0.0017(8) 0.0007(8)
C10 0.0512(9) 0.0457(9) 0.0540(9) 0.0146(7) -0.0011(8) 0.0065(8)
C5 0.0606(11) 0.0533(10) 0.0608(11) -0.0025(8) -0.0122(9) 0.0007(9)
C16 0.0686(12) 0.0619(12) 0.0549(10) -0.0030(9) 0.0033(9) -0.0041(10)
C4 0.0789(14) 0.0710(13) 0.0640(12) -0.0102(10) -0.0261(11) 0.0038(12)
C17 0.0811(15) 0.0879(16) 0.0576(11) -0.0109(11) -0.0091(11) 0.0046(14)
C3 0.1033(18) 0.0771(14) 0.0451(10) -0.0046(10) -0.0169(12) 0.0112(14)
C11 0.0799(14) 0.0867(16) 0.0575(12) 0.0239(11) -0.0104(11) -0.0029(13)
C12 0.0595(13) 0.0720(14) 0.116(2) 0.0300(14) 0.0050(13) -0.0063(11)
C20 0.0612(12) 0.0942(17) 0.0616(12) -0.0053(11) 0.0106(10) 0.0052(12)
C18 0.101(2) 0.1016(18) 0.0456(10) -0.0009(11) 0.0097(13) 0.0169(16)
C19 0.0840(18) 0.123(2) 0.0586(12) 0.0025(14) 0.0222(13) 0.0034(16)
C13 0.119(2) 0.0519(11) 0.0786(14) 0.0082(11) 0.0180(15) 0.0125(13)

loop_
_atom_type_symbol
_atom_type_description
_atom_type_scat_dispersion_real
_atom_type_scat_dispersion_imag
_atom_type_scat_source
C C 0.0181 0.0091 'International Tables Vol C Tables 4.2.6.8 and 6.1.1.4'
H H 0.0000 0.0000 'International Tables Vol C Tables 4.2.6.8 and 6.1.1.4'
O O 0.0492 0.0322 'International Tables Vol C Tables 4.2.6.8 and 6.1.1.4'

loop_
_geom_angle_atom_site_label_1
_geom_angle_atom_site_label_2
_geom_angle_atom_site_label_3
_geom_angle
_geom_angle_site_symmetry_1
_geom_angle_site_symmetry_3
_geom_angle_publ_flag
C9 O4 C10 122.29(13) . . ?
C8 O1 C7 111.61(13) . . ?
O4 C9 C7 108.87(14) . . ?
O3 C9 O4 127.77(16) . . ?
O3 C9 C7 123.31(16) . . ?
C1 C6 C7 108.39(15) . . ?
C1 C6 C5 121.28(17) . . ?
C5 C6 C7 130.30(17) . . ?
C6 C1 C2 121.80(19) . . ?
C6 C1 C8 108.80(15) . . ?
C2 C1 C8 129.38(19) . . ?
O1 C7 C9 106.95(14) . . ?
O1 C7 C6 103.45(13) . . ?
O1 C7 C14 110.14(14) . . ?
C6 C7 C9 107.88(13) . . ?
C6 C7 C14 114.18(15) . . ?
C14 C7 C9 113.53(14) . . ?
C3 C2 C1 117.0(2) . . ?
C15 C14 C7 115.15(15) . . ?
C16 C15 C14 122.60(18) . . ?
C16 C15 C20 118.30(19) . . ?
C20 C15 C14 119.10(19) . . ?
O1 C8 C1 107.59(15) . . ?
O2 C8 O1 121.00(17) . . ?
O2 C8 C1 131.38(18) . . ?
O4 C10 C11 108.53(16) . . ?
O4 C10 C12 102.73(15) . . ?
O4 C10 C13 109.82(15) . . ?
C12 C10 C11 110.3(2) . . ?
C12 C10 C13 112.4(2) . . ?
C13 C10 C11 112.6(2) . . ?
C6 C5 C4 117.3(2) . . ?
C15 C16 C17 120.9(2) . . ?
C3 C4 C5 121.2(2) . . ?
C18 C17 C16 119.8(3) . . ?
C2 C3 C4 121.46(19) . . ?
C15 C20 C19 121.0(3) . . ?
C19 C18 C17 120.0(2) . . ?
C18 C19 C20 120.0(3) . . ?

loop_
_geom_bond_atom_site_label_1
_geom_bond_atom_site_label_2
_geom_bond_distance
_geom_bond_site_symmetry_2
_geom_bond_publ_flag
O4 C9 1.319(2) . ?
O4 C10 1.490(2) . ?
O1 C7 1.447(2) . ?
O1 C8 1.366(2) . ?
C9 O3 1.192(2) . ?
C9 C7 1.539(2) . ?
O2 C8 1.198(3) . ?
C6 C1 1.374(3) . ?
C6 C7 1.513(2) . ?
C6 C5 1.380(3) . ?
C1 C2 1.387(3) . ?
C1 C8 1.468(3) . ?
C7 C14 1.528(3) . ?
C2 C3 1.377(4) . ?
C14 C15 1.518(3) . ?
C15 C16 1.376(3) . ?
C15 C20 1.378(3) . ?
C10 C11 1.515(3) . ?
C10 C12 1.497(3) . ?
C10 C13 1.498(3) . ?
C5 C4 1.386(3) . ?
C16 C17 1.388(3) . ?
C4 C3 1.384(4) . ?
C17 C18 1.369(4) . ?
C20 C19 1.381(3) . ?
C18 C19 1.368(5) . ?
